data_7109757
loop_
_publ_author_name
'Xiang Li'
'Lei Yang'
'Cheng Peng'
'Xin Xie'
'Hai-Jun Leng'
'Biao Wang'
'Zheng-Wei Tang'
'Gu He'
'Liang Ouyang'
'Wei Huang'
'Bo Han'

_publ_section_title
;
 Michael reaction for asymmetric synthesis of a drug-like oxa-spirocyclic
 indanone scaffold
;
_journal_name_full Chem.Commun.
_journal_page_first 8692
_journal_paper_doi 10.1039/c3cc44004d
_journal_volume 49
_journal_year 2013
_chemical_absolute_configuration ad
_chemical_formula_moiety 'C20 H14 Cl N O6'
_chemical_formula_sum 'C20 H14 Cl N O6'
_chemical_formula_weight 399.77
_chemical_name_systematic
;
?
;
_space_group_crystal_system orthorhombic
_space_group_IT_number 19
_space_group_name_Hall 'P 2ac 2ab'
_space_group_name_H-M_alt 'P 21 21 21'
_symmetry_space_group_name_Hall 'P 2ac 2ab'
_symmetry_space_group_name_H-M 'P 21 21 21'
_atom_sites_solution_hydrogens geom
_atom_sites_solution_primary iterative
_atom_sites_solution_secondary difmap
_audit_creation_date 2013-01-15
_audit_creation_method
;
Olex2 1.2
(compiled Dec 5 2012 16:20:19, GUI svn.r4385)
;
_cell_angle_alpha 90.00
_cell_angle_beta 90.00
_cell_angle_gamma 90.00
_cell_formula_units_Z 4
_cell_length_a 8.1843(16)
_cell_length_b 10.679(2)
_cell_length_c 21.790(4)
_cell_measurement_reflns_used 7410
_cell_measurement_temperature 143(2)
_cell_measurement_theta_max 29.131
_cell_measurement_theta_min 1.907
_cell_volume 1904.4(6)
_computing_cell_refinement 'CrystalClear (Rigaku Inc., 2008)'
_computing_data_collection 'CrystalClear (Rigaku Inc., 2008)'
_computing_data_reduction 'CrystalClear (Rigaku Inc., 2008)'
_computing_molecular_graphics
;
O. V. Dolomanov, L. J. Bourhis, R. J. Gildea, J. A. K. Howard and H. Puschmann,
OLEX2: a complete structure solution, refinement and analysis program.
J. Appl. Cryst. (2009). 42, 339-341.
;
_computing_publication_material
;
O. V. Dolomanov, L. J. Bourhis, R. J. Gildea, J. A. K. Howard and H. Puschmann,
OLEX2: a complete structure solution, refinement and analysis program.
J. Appl. Cryst. (2009). 42, 339-341.
;
_computing_structure_refinement
;
olex2.refine (L.J. Bourhis, O.V. Dolomanov, R.J. Gildea, J.A.K. Howard,
H. Puschmann, in preparation, 2011)
;
_computing_structure_solution
;
olex2.solve (L.J. Bourhis, O.V. Dolomanov, R.J. Gildea, J.A.K. Howard,
H. Puschmann, in preparation, 2011)
;
_diffrn_ambient_temperature 143(2)
_diffrn_detector_area_resol_mean 28.5714
_diffrn_measured_fraction_theta_full 0.996
_diffrn_measured_fraction_theta_max 0.996
_diffrn_measurement_device_type AFC10/Saturn724+
_diffrn_measurement_method 'phi and omega scans'
_diffrn_radiation_monochromator graphite
_diffrn_radiation_type MoK\a
_diffrn_radiation_wavelength 0.71073
_diffrn_reflns_av_R_equivalents 0.0281
_diffrn_reflns_av_unetI/netI 0.0324
_diffrn_reflns_limit_h_max 11
_diffrn_reflns_limit_h_min -11
_diffrn_reflns_limit_k_max 13
_diffrn_reflns_limit_k_min -14
_diffrn_reflns_limit_l_max 29
_diffrn_reflns_limit_l_min -29
_diffrn_reflns_number 16915
_diffrn_reflns_theta_full 29.14
_diffrn_reflns_theta_max 29.14
_diffrn_reflns_theta_min 2.67
_diffrn_source 'Rotating Anode'
_diffrn_standards_decay_% 0
_diffrn_standards_interval_count 0
_diffrn_standards_interval_time 0
_diffrn_standards_number 0
_exptl_absorpt_coefficient_mu 0.238
_exptl_absorpt_correction_T_max 0.9183
_exptl_absorpt_correction_T_min 0.9109
_exptl_absorpt_correction_type multi-scan
_exptl_crystal_colour Colorless
_exptl_crystal_density_diffrn 1.394
_exptl_crystal_density_method 'not measured'
_exptl_crystal_description Block
_exptl_crystal_F_000 824
_exptl_crystal_size_max 0.4
_exptl_crystal_size_mid 0.38
_exptl_crystal_size_min 0.37
_refine_diff_density_max 0.225
_refine_diff_density_min -0.304
_refine_diff_density_rms 0.039
_refine_ls_abs_structure_details 'Flack H D (1983), Acta Cryst. A39, 876-881'
_refine_ls_abs_structure_Flack 0.03(5)
_refine_ls_extinction_method none
_refine_ls_goodness_of_fit_ref 1.000
_refine_ls_hydrogen_treatment constr
_refine_ls_matrix_type full
_refine_ls_number_parameters 254
_refine_ls_number_reflns 5110
_refine_ls_number_restraints 0
_refine_ls_restrained_S_all 1.000
_refine_ls_R_factor_all 0.0363
_refine_ls_R_factor_gt 0.0340
_refine_ls_shift/su_max 0.001
_refine_ls_shift/su_mean 0.000
_refine_ls_structure_factor_coef Fsqd
_refine_ls_weighting_details 'calc w=1/[\s^2^(Fo^2^)+(0.0436P)^2^+0.1060P] where P=(Fo^2^+2Fc^2^)/3'
_refine_ls_weighting_scheme calc
_refine_ls_wR_factor_gt 0.0802
_refine_ls_wR_factor_ref 0.0819
_reflns_number_gt 4848
_reflns_number_total 5110
_reflns_threshold_expression >2sigma(I)
_cod_data_source_file c3cc44004d.txt
_cod_data_source_block y3030
_cod_database_code 7109757
_olex2_refinement_description
;
1. Others
Fixed Uiso: H3(0.033) H4(0.041) H5(0.045) H6(0.038) H10(0.024) H11(0.026)
H12(0.031) H15(0.033) H16(0.041) H17(0.044) H18(0.041) H20A(0.054) H20B(0.054)
H20C(0.054)
Fixed X: H3(-0.1405) H4(-0.2161) H5(-0.0347) H6(0.2255) H10(0.5794)
H11(0.3389) H12(0.5748) H15(0.7775) H16(0.9723) H17(0.8904) H18(0.6126)
H20A(0.3046) H20B(0.4922) H20C(0.4278)
Fixed Y: H3(0.2649) H4(0.1) H5(-0.0634) H6(-0.0683) H10(0.2953) H11(0.4896)
H12(0.4007) H15(0.4471) H16(0.5919) H17(0.786) H18(0.8368) H20A(0.5619)
H20B(0.6043) H20C(0.5118)
Fixed Z: H3(0.3227) H4(0.2581) H5(0.2377) H6(0.2821) H10(0.392) H11(0.4082)
H12(0.4955) H15(0.417) H16(0.3855) H17(0.347) H18(0.3415) H20A(0.5184)
H20B(0.5174) H20C(0.5699)
;

loop_
_space_group_symop_id
_space_group_symop_operation_xyz
1 'x, y, z'
2 '-x+1/2, -y, z+1/2'
3 '-x, y+1/2, -z+1/2'
4 'x+1/2, -y+1/2, -z'

loop_
_atom_site_label
_atom_site_type_symbol
_atom_site_fract_x
_atom_site_fract_y
_atom_site_fract_z
_atom_site_U_iso_or_equiv
_atom_site_adp_type
_atom_site_occupancy
_atom_site_symmetry_multiplicity
_atom_site_calc_flag
_atom_site_refinement_flags
Cl1 Cl 0.32592(4) 0.71420(3) 0.37232(2) 0.04056(11) Uani 1 1 d .
O1 O 0.34463(12) 0.21283(9) 0.46292(4) 0.0266(2) Uani 1 1 d .
O2 O 0.29594(13) 0.29531(11) 0.55340(5) 0.0347(2) Uani 1 1 d .
O3 O 0.09356(12) 0.36993(10) 0.41108(5) 0.0328(2) Uani 1 1 d .
O4 O 0.47051(13) 0.04965(10) 0.36362(6) 0.0420(3) Uani 1 1 d .
O5 O 0.34163(14) 0.40895(12) 0.29370(5) 0.0392(3) Uani 1 1 d .
O6 O 0.57565(14) 0.32005(14) 0.28214(5) 0.0446(3) Uani 1 1 d .
N1 N 0.46267(13) 0.35647(11) 0.31373(5) 0.0234(2) Uani 1 1 d .
C1 C 0.15919(15) 0.28364(12) 0.38497(6) 0.0229(2) Uani 1 1 d .
C2 C 0.08806(15) 0.19521(13) 0.34076(6) 0.0231(3) Uani 1 1 d .
C3 C -0.06705(17) 0.19801(14) 0.31459(6) 0.0272(3) Uani 1 1 d .
H3 H -0.1405 0.2649 0.3227 0.033 Uiso 1 1 calc R
C4 C -0.11074(18) 0.10054(16) 0.27644(7) 0.0340(3) Uani 1 1 d .
H4 H -0.2161 0.1000 0.2581 0.041 Uiso 1 1 calc R
C5 C -0.0019(2) 0.00229(16) 0.26435(7) 0.0371(4) Uani 1 1 d .
H5 H -0.0347 -0.0634 0.2377 0.045 Uiso 1 1 calc R
C6 C 0.1523(2) -0.00133(14) 0.29032(7) 0.0317(3) Uani 1 1 d .
H6 H 0.2255 -0.0683 0.2821 0.038 Uiso 1 1 calc R
C7 C 0.19590(16) 0.09681(13) 0.32887(6) 0.0241(3) Uani 1 1 d .
C8 C 0.35065(17) 0.11484(12) 0.36310(7) 0.0262(3) Uani 1 1 d .
C9 C 0.33597(16) 0.24000(12) 0.39873(6) 0.0219(2) Uani 1 1 d .
C10 C 0.47087(15) 0.33278(12) 0.38171(6) 0.0201(2) Uani 1 1 d .
H10 H 0.5794 0.2953 0.3920 0.024 Uiso 1 1 calc R
C11 C 0.45010(15) 0.45541(12) 0.41722(6) 0.0214(2) Uani 1 1 d .
H11 H 0.3389 0.4896 0.4082 0.026 Uiso 1 1 calc R
C12 C 0.45871(18) 0.42334(13) 0.48642(6) 0.0256(3) Uani 1 1 d .
H12 H 0.5748 0.4007 0.4955 0.031 Uiso 1 1 calc R
C13 C 0.35532(16) 0.31099(13) 0.50381(6) 0.0252(3) Uani 1 1 d .
C14 C 0.57603(16) 0.55238(13) 0.39812(6) 0.0224(3) Uani 1 1 d .
C15 C 0.74302(17) 0.52598(14) 0.40153(7) 0.0276(3) Uani 1 1 d .
H15 H 0.7775 0.4471 0.4170 0.033 Uiso 1 1 calc R
C16 C 0.85944(19) 0.61193(14) 0.38284(8) 0.0343(3) Uani 1 1 d .
H16 H 0.9723 0.5919 0.3855 0.041 Uiso 1 1 calc R
C17 C 0.8107(2) 0.72730(14) 0.36024(8) 0.0364(3) Uani 1 1 d .
H17 H 0.8904 0.7860 0.3470 0.044 Uiso 1 1 calc R
C18 C 0.6463(2) 0.75758(14) 0.35683(7) 0.0338(3) Uani 1 1 d .
H18 H 0.6126 0.8368 0.3415 0.041 Uiso 1 1 calc R
C19 C 0.53156(17) 0.67021(13) 0.37615(7) 0.0267(3) Uani 1 1 d .
C20 C 0.4171(3) 0.53528(17) 0.52656(8) 0.0449(4) Uani 1 1 d .
H20A H 0.3046 0.5619 0.5184 0.054 Uiso 1 1 calc R
H20B H 0.4922 0.6043 0.5174 0.054 Uiso 1 1 calc R
H20C H 0.4278 0.5118 0.5699 0.054 Uiso 1 1 calc R

loop_
_atom_site_aniso_label
_atom_site_aniso_U_11
_atom_site_aniso_U_22
_atom_site_aniso_U_33
_atom_site_aniso_U_23
_atom_site_aniso_U_13
_atom_site_aniso_U_12
Cl1 0.02887(17) 0.03034(18) 0.0625(3) 0.01351(18) -0.00418(17) 0.00662(15)
O1 0.0293(5) 0.0241(5) 0.0265(5) 0.0051(4) -0.0006(4) -0.0045(4)
O2 0.0330(5) 0.0431(6) 0.0280(5) 0.0053(5) 0.0047(4) -0.0047(5)
O3 0.0204(5) 0.0294(5) 0.0485(6) -0.0127(5) 0.0012(4) 0.0021(4)
O4 0.0285(5) 0.0291(5) 0.0684(8) -0.0122(6) -0.0101(5) 0.0097(4)
O5 0.0334(6) 0.0527(7) 0.0313(5) 0.0097(5) -0.0069(4) 0.0152(6)
O6 0.0327(6) 0.0710(9) 0.0302(5) 0.0012(6) 0.0060(4) 0.0146(6)
N1 0.0201(5) 0.0252(5) 0.0250(5) -0.0001(4) -0.0023(4) -0.0010(4)
C1 0.0173(5) 0.0212(6) 0.0302(6) -0.0008(5) 0.0008(5) -0.0009(5)
C2 0.0210(6) 0.0238(6) 0.0245(6) 0.0006(5) -0.0004(5) -0.0019(5)
C3 0.0214(6) 0.0298(7) 0.0304(7) -0.0014(6) -0.0032(5) 0.0002(6)
C4 0.0277(7) 0.0396(8) 0.0346(7) -0.0050(7) -0.0081(6) -0.0025(6)
C5 0.0394(8) 0.0355(8) 0.0365(8) -0.0106(7) -0.0085(7) -0.0040(7)
C6 0.0334(7) 0.0266(7) 0.0350(7) -0.0050(6) -0.0008(6) 0.0026(6)
C7 0.0234(6) 0.0223(6) 0.0267(6) 0.0004(5) 0.0005(5) -0.0009(5)
C8 0.0242(6) 0.0188(6) 0.0357(7) 0.0013(5) -0.0021(5) 0.0011(5)
C9 0.0194(6) 0.0211(6) 0.0251(6) 0.0025(5) -0.0017(5) 0.0011(5)
C10 0.0162(5) 0.0225(6) 0.0215(6) 0.0021(5) -0.0024(4) 0.0015(4)
C11 0.0190(5) 0.0196(6) 0.0257(6) 0.0022(5) -0.0014(5) 0.0003(5)
C12 0.0269(6) 0.0253(7) 0.0245(6) 0.0001(5) -0.0011(5) -0.0017(5)
C13 0.0202(6) 0.0299(7) 0.0254(6) 0.0049(5) -0.0006(5) 0.0008(5)
C14 0.0215(6) 0.0213(6) 0.0244(6) 0.0006(5) -0.0013(5) -0.0016(5)
C15 0.0234(6) 0.0238(7) 0.0357(7) 0.0024(6) -0.0010(5) -0.0007(6)
C16 0.0230(6) 0.0309(7) 0.0489(9) 0.0007(7) 0.0014(6) -0.0048(6)
C17 0.0338(7) 0.0284(7) 0.0472(9) 0.0019(7) 0.0064(6) -0.0101(6)
C18 0.0382(8) 0.0230(6) 0.0401(8) 0.0057(6) 0.0008(6) -0.0038(6)
C19 0.0259(6) 0.0233(6) 0.0311(7) 0.0027(5) -0.0007(5) 0.0010(5)
C20 0.0676(12) 0.0339(9) 0.0331(8) -0.0059(7) 0.0095(8) -0.0032(9)

loop_
_atom_type_symbol
_atom_type_description
_atom_type_scat_dispersion_real
_atom_type_scat_dispersion_imag
_atom_type_scat_source
C C 0.0033 0.0016 'International Tables Vol C Tables 4.2.6.8 and 6.1.1.4'
H H 0.0000 0.0000 'International Tables Vol C Tables 4.2.6.8 and 6.1.1.4'
N N 0.0061 0.0033 'International Tables Vol C Tables 4.2.6.8 and 6.1.1.4'
O O 0.0106 0.0060 'International Tables Vol C Tables 4.2.6.8 and 6.1.1.4'
Cl Cl 0.1484 0.1585 'International Tables Vol C Tables 4.2.6.8 and 6.1.1.4'

loop_
_geom_angle_atom_site_label_1
_geom_angle_atom_site_label_2
_geom_angle_atom_site_label_3
_geom_angle
C13 O1 C9 118.75(10)
O5 N1 C10 117.78(11)
O6 N1 O5 124.21(12)
O6 N1 C10 118.00(11)
O3 C1 C2 128.49(12)
O3 C1 C9 123.59(12)
C2 C1 C9 107.67(11)
C3 C2 C1 128.03(13)
C3 C2 C7 121.10(13)
C7 C2 C1 110.78(11)
C2 C3 H3 121.1
C4 C3 C2 117.85(14)
C4 C3 H3 121.1
C3 C4 H4 119.6
C3 C4 C5 120.89(13)
C5 C4 H4 119.6
C4 C5 H5 119.2
C6 C5 C4 121.59(14)
C6 C5 H5 119.2
C5 C6 H6 121.3
C5 C6 C7 117.41(14)
C7 C6 H6 121.3
C2 C7 C8 110.42(12)
C6 C7 C2 121.15(13)
C6 C7 C8 128.43(13)
O4 C8 C7 128.77(13)
O4 C8 C9 123.88(13)
C7 C8 C9 107.32(11)
O1 C9 C1 107.25(10)
O1 C9 C8 108.11(10)
O1 C9 C10 109.44(10)
C1 C9 C8 103.58(10)
C10 C9 C1 115.63(11)
C10 C9 C8 112.41(11)
N1 C10 C9 108.40(10)
N1 C10 H10 109.1
N1 C10 C11 110.43(10)
C9 C10 H10 109.1
C9 C10 C11 110.58(10)
C11 C10 H10 109.1
C10 C11 H11 108.3
C10 C11 C12 107.35(10)
C12 C11 H11 108.3
C14 C11 C10 111.67(11)
C14 C11 H11 108.3
C14 C11 C12 112.76(11)
C11 C12 H12 106.8
C13 C12 C11 113.15(11)
C13 C12 H12 106.8
C13 C12 C20 110.70(12)
C20 C12 C11 112.11(12)
C20 C12 H12 106.8
O1 C13 C12 118.39(11)
O2 C13 O1 116.84(13)
O2 C13 C12 124.28(13)
C15 C14 C11 120.76(12)
C19 C14 C11 122.14(12)
C19 C14 C15 117.10(13)
C14 C15 H15 119.2
C16 C15 C14 121.59(14)
C16 C15 H15 119.2
C15 C16 H16 120.1
C15 C16 C17 119.72(14)
C17 C16 H16 120.1
C16 C17 H17 119.8
C18 C17 C16 120.42(14)
C18 C17 H17 119.8
C17 C18 H18 120.5
C17 C18 C19 118.91(14)
C19 C18 H18 120.5
C14 C19 Cl1 120.65(11)
C18 C19 Cl1 117.11(11)
C18 C19 C14 122.25(13)
C12 C20 H20A 109.5
C12 C20 H20B 109.5
C12 C20 H20C 109.5
H20A C20 H20B 109.5
H20A C20 H20C 109.5
H20B C20 H20C 109.5

loop_
_geom_bond_atom_site_label_1
_geom_bond_atom_site_label_2
_geom_bond_distance
Cl1 C19 1.7493(15)
O1 C9 1.4302(15)
O1 C13 1.3786(17)
O2 C13 1.1965(16)
O3 C1 1.2088(17)
O4 C8 1.2029(17)
O5 N1 1.2190(15)
O6 N1 1.2165(16)
N1 C10 1.5042(16)
C1 C2 1.4693(18)
C1 C9 1.5492(18)
C2 C3 1.3920(18)
C2 C7 1.3965(19)
C3 H3 0.9500
C3 C4 1.379(2)
C4 H4 0.9500
C4 C5 1.402(2)
C5 H5 0.9500
C5 C6 1.383(2)
C6 H6 0.9500
C6 C7 1.390(2)
C7 C8 1.4824(19)
C8 C9 1.5503(19)
C9 C10 1.5291(18)
C10 H10 1.0000
C10 C11 1.5305(18)
C11 H11 1.0000
C11 C12 1.5478(18)
C11 C14 1.5191(19)
C12 H12 1.0000
C12 C13 1.516(2)
C12 C20 1.520(2)
C14 C15 1.3974(19)
C14 C19 1.3947(19)
C15 H15 0.9500
C15 C16 1.384(2)
C16 H16 0.9500
C16 C17 1.386(2)
C17 H17 0.9500
C17 C18 1.386(2)
C18 H18 0.9500
C18 C19 1.389(2)
C20 H20A 0.9800
C20 H20B 0.9800
C20 H20C 0.9800

loop_
_geom_torsion_atom_site_label_1
_geom_torsion_atom_site_label_2
_geom_torsion_atom_site_label_3
_geom_torsion_atom_site_label_4
_geom_torsion
O1 C9 C10 N1 178.14(10)
O1 C9 C10 C11 -60.67(13)
O3 C1 C2 C3 6.6(2)
O3 C1 C2 C7 -170.10(14)
O3 C1 C9 O1 55.77(17)
O3 C1 C9 C8 169.97(13)
O3 C1 C9 C10 -66.61(17)
O4 C8 C9 O1 -64.45(17)
O4 C8 C9 C1 -178.03(14)
O4 C8 C9 C10 56.46(18)
O5 N1 C10 C9 65.42(15)
O5 N1 C10 C11 -55.86(15)
O6 N1 C10 C9 -113.25(14)
O6 N1 C10 C11 125.47(14)
N1 C10 C11 C12 179.62(10)
N1 C10 C11 C14 -56.30(13)
C1 C2 C3 C4 -176.51(14)
C1 C2 C7 C6 177.26(13)
C1 C2 C7 C8 -1.88(16)
C1 C9 C10 N1 -60.66(14)
C1 C9 C10 C11 60.53(14)
C2 C1 C9 O1 -118.95(11)
C2 C1 C9 C8 -4.75(13)
C2 C1 C9 C10 118.67(12)
C2 C3 C4 C5 -0.2(2)
C2 C7 C8 O4 -179.48(15)
C2 C7 C8 C9 -1.30(15)
C3 C2 C7 C6 0.3(2)
C3 C2 C7 C8 -178.84(13)
C3 C4 C5 C6 0.4(3)
C4 C5 C6 C7 -0.3(2)
C5 C6 C7 C2 -0.1(2)
C5 C6 C7 C8 178.87(14)
C6 C7 C8 O4 1.5(3)
C6 C7 C8 C9 179.65(14)
C7 C2 C3 C4 -0.1(2)
C7 C8 C9 O1 117.25(12)
C7 C8 C9 C1 3.68(13)
C7 C8 C9 C10 -121.83(12)
C8 C9 C10 N1 57.99(13)
C8 C9 C10 C11 179.18(10)
C9 O1 C13 O2 149.52(13)
C9 O1 C13 C12 -38.21(17)
C9 C1 C2 C3 -179.02(13)
C9 C1 C2 C7 4.28(15)
C9 C10 C11 C12 59.64(13)
C9 C10 C11 C14 -176.28(10)
C10 C11 C12 C13 -46.34(14)
C10 C11 C12 C20 -172.42(13)
C10 C11 C14 C15 -56.29(16)
C10 C11 C14 C19 123.19(14)
C11 C12 C13 O1 36.37(17)
C11 C12 C13 O2 -151.97(14)
C11 C14 C15 C16 178.31(13)
C11 C14 C19 Cl1 2.47(19)
C11 C14 C19 C18 -177.92(14)
C12 C11 C14 C15 64.69(17)
C12 C11 C14 C19 -115.83(14)
C13 O1 C9 C1 -77.10(13)
C13 O1 C9 C8 171.79(11)
C13 O1 C9 C10 49.05(15)
C14 C11 C12 C13 -169.75(11)
C14 C11 C12 C20 64.17(16)
C14 C15 C16 C17 0.1(2)
C15 C14 C19 Cl1 -178.03(11)
C15 C14 C19 C18 1.6(2)
C15 C16 C17 C18 0.7(3)
C16 C17 C18 C19 -0.3(3)
C17 C18 C19 Cl1 178.77(13)
C17 C18 C19 C14 -0.9(2)
C19 C14 C15 C16 -1.2(2)
C20 C12 C13 O1 163.20(13)
C20 C12 C13 O2 -25.2(2)
